data_7210528
loop_
_publ_author_name
'Wang, Chih-Chieh'
'Chung, Wen-Chun'
'Lin, Hui-Wun'
'Dai, Shuen-Chieh'
'Shiu, Jia-Shiuan'
'Lee, Gene-Hsiang'
'Sheu, Hwo-Shuenn'
'Lee, William'

_publ_section_title
;
 Assembly of two Zinc(ii)-squarate coordination polymers with noncovalent
 and covalent bonds derived from flexible ligands,
 1,2-bis(4-pyridyl)ethane (dpe)
;
_journal_issue 6
_journal_name_full CrystEngComm
_journal_page_first 2130
_journal_paper_doi 10.1039/c0ce00644k
_journal_volume 13
_journal_year 2011
_chemical_formula_sum 'C22 H23 N2 O15 Zn2'
_chemical_formula_weight 686.16
_chemical_name_systematic
;
?
;
_space_group_IT_number 2
_symmetry_cell_setting triclinic
_symmetry_space_group_name_Hall '-P 1'
_symmetry_space_group_name_H-M 'P -1'
_atom_sites_solution_hydrogens geom
_atom_sites_solution_primary direct
_atom_sites_solution_secondary difmap
_audit_creation_method SHELXL-97
_cell_angle_alpha 78.6019(14)
_cell_angle_beta 87.3341(13)
_cell_angle_gamma 88.6256(14)
_cell_formula_units_Z 2
_cell_length_a 8.0228(3)
_cell_length_b 8.1119(3)
_cell_length_c 19.1586(8)
_cell_measurement_reflns_used 4258
_cell_measurement_temperature 295(2)
_cell_measurement_theta_max 26.88
_cell_measurement_theta_min 2.54
_cell_volume 1220.79(8)
_computing_cell_refinement 'Bruker SAINT'
_computing_data_collection 'Bruker SMART'
_computing_data_reduction 'Bruker SAINT'
_computing_molecular_graphics 'Bruker SHELXTL'
_computing_publication_material 'Bruker SHELXTL'
_computing_structure_refinement 'SHELXL-97 (Sheldrick, 1997)'
_computing_structure_solution 'SHELXS-97 (Sheldrick, 1990)'
_diffrn_ambient_temperature 295(2)
_diffrn_measured_fraction_theta_full 0.997
_diffrn_measured_fraction_theta_max 0.997
_diffrn_measurement_device_type 'BRUKER SMART ApexCCD area detector'
_diffrn_measurement_method 'omega scans'
_diffrn_radiation_monochromator graphite
_diffrn_radiation_source 'fine-focus sealed tube'
_diffrn_radiation_type MoK\a
_diffrn_radiation_wavelength 0.71073
_diffrn_reflns_av_R_equivalents 0.0336
_diffrn_reflns_av_sigmaI/netI 0.0407
_diffrn_reflns_limit_h_max 10
_diffrn_reflns_limit_h_min -10
_diffrn_reflns_limit_k_max 10
_diffrn_reflns_limit_k_min -10
_diffrn_reflns_limit_l_max 24
_diffrn_reflns_limit_l_min -24
_diffrn_reflns_number 16310
_diffrn_reflns_theta_full 27.50
_diffrn_reflns_theta_max 27.50
_diffrn_reflns_theta_min 1.09
_exptl_absorpt_coefficient_mu 2.050
_exptl_absorpt_correction_T_max 0.9225
_exptl_absorpt_correction_T_min 0.6846
_exptl_absorpt_correction_type multi-scan
_exptl_crystal_colour colorless
_exptl_crystal_density_diffrn 1.867
_exptl_crystal_density_meas ?
_exptl_crystal_density_method 'not measured'
_exptl_crystal_description needle
_exptl_crystal_F_000 698
_exptl_crystal_size_max 0.20
_exptl_crystal_size_mid 0.06
_exptl_crystal_size_min 0.04
_refine_diff_density_max 0.648
_refine_diff_density_min -0.834
_refine_diff_density_rms 0.118
_refine_ls_extinction_coef 0.0018(7)
_refine_ls_extinction_expression Fc^*^=kFc[1+0.001xFc^2^\l^3^/sin(2\q)]^-1/4^
_refine_ls_extinction_method SHELXL
_refine_ls_goodness_of_fit_ref 1.196
_refine_ls_hydrogen_treatment mixed
_refine_ls_matrix_type full
_refine_ls_number_parameters 374
_refine_ls_number_reflns 5607
_refine_ls_number_restraints 0
_refine_ls_restrained_S_all 1.196
_refine_ls_R_factor_all 0.0533
_refine_ls_R_factor_gt 0.0450
_refine_ls_shift/su_max 0.002
_refine_ls_shift/su_mean 0.000
_refine_ls_structure_factor_coef Fsqd
_refine_ls_weighting_details 'calc w=1/[\s^2^(Fo^2^)+(0.0518P)^2^+0.7001P] where P=(Fo^2^+2Fc^2^)/3'
_refine_ls_weighting_scheme calc
_refine_ls_wR_factor_gt 0.1079
_refine_ls_wR_factor_ref 0.1178
_reflns_number_gt 4961
_reflns_number_total 5607
_reflns_threshold_expression >2sigma(I)
_cod_data_source_file c0ce00644k.txt
_cod_data_source_block ic8907
_cod_depositor_comments
;
The following automatic conversions were performed:

'_symmetry_cell_setting' value 'Triclinic' changed to 'triclinic'
according to the built-in table from CIF Core dictionary named
'cif_core.dic' version 2.4.1 from 2010-06-29.

Automatic conversion script
Id: cif_fix_values 1891 2012-01-12 08:04:46Z andrius 

The following automatic conversions were performed:

'_exptl_crystal_density_meas' value 'not_measured' was changed to '?'
- the value is perceived as not measured.

Automatic conversion script
Id: cif_fix_values 3008 2015-01-20 13:52:24Z robertas 
;
_cod_original_sg_symbol_H-M P-1
_cod_database_code 7210528

loop_
_symmetry_equiv_pos_as_xyz
'x, y, z'
'-x, -y, -z'

loop_
_atom_site_label
_atom_site_type_symbol
_atom_site_fract_x
_atom_site_fract_y
_atom_site_fract_z
_atom_site_U_iso_or_equiv
_atom_site_adp_type
_atom_site_occupancy
_atom_site_symmetry_multiplicity
_atom_site_calc_flag
_atom_site_refinement_flags
Zn1 Zn 0.0000 0.5000 0.5000 0.01828(14) Uani 1 2 d S
Zn2 Zn -0.5000 1.0000 0.5000 0.01986(15) Uani 1 2 d S
Zn3 Zn -0.29215(5) -0.36121(5) 0.78176(2) 0.01810(12) Uani 1 1 d .
O1 O -0.1074(3) 0.7375(3) 0.50922(14) 0.0232(5) Uani 1 1 d .
O2 O -0.2644(3) 1.1076(3) 0.51170(12) 0.0184(5) Uani 1 1 d .
O3 O -0.1098(4) 0.3990(3) 0.59943(14) 0.0383(7) Uani 1 1 d .
H3 H -0.1184 0.2980 0.6054 0.057 Uiso 1 1 d .
H3' H -0.1088 0.4642 0.6261 0.057 Uiso 1 1 d .
O4 O -0.4351(3) 0.7534(3) 0.56207(14) 0.0296(6) Uani 1 1 d .
H4 H -0.3448 0.7334 0.5473 0.044 Uiso 1 1 d .
H4' H -0.4289 0.7387 0.6011 0.044 Uiso 1 1 d .
O5 O -0.2153(3) 0.4478(3) 0.45407(14) 0.0269(5) Uani 1 1 d .
H5 H -0.1980 0.4388 0.4068 0.040 Uiso 1 1 d .
H5' H -0.2540 0.3582 0.4709 0.040 Uiso 1 1 d .
O6 O -0.3598(3) -0.1349(3) 0.81482(13) 0.0260(5) Uani 1 1 d .
O7 O -0.1711(4) 0.0879(3) 0.67514(14) 0.0315(6) Uani 1 1 d .
O8 O -0.2113(3) 0.4166(3) 0.74618(13) 0.0257(5) Uani 1 1 d .
O9 O -0.3903(4) 0.1904(3) 0.88673(14) 0.0348(7) Uani 1 1 d .
O10 O -0.0570(3) -0.3496(4) 0.83122(13) 0.0278(6) Uani 1 1 d .
O11 O 0.3036(3) -0.3728(4) 0.89649(14) 0.0351(7) Uani 1 1 d .
O12 O 0.4758(3) -0.3722(3) 0.73663(13) 0.0262(5) Uani 1 1 d .
O13 O 0.1118(3) -0.3696(3) 0.67528(13) 0.0267(6) Uani 1 1 d .
O14 O -0.2012(3) -0.2422(3) 0.68232(13) 0.0241(5) Uani 1 1 d .
H14 H -0.1952 -0.1405 0.6774 0.036 Uiso 1 1 d .
H14' H -0.1203 -0.2718 0.6752 0.036 Uiso 1 1 d .
O15 O -0.3759(3) -0.4780(3) 0.88298(13) 0.0255(5) Uani 1 1 d .
H15 H -0.4608 -0.4531 0.8903 0.038 Uiso 1 1 d .
H15' H -0.3781 -0.5875 0.8860 0.038 Uiso 1 1 d .
N1 N -0.5905(4) 1.0832(4) 0.59157(15) 0.0216(6) Uani 1 1 d .
N2 N -0.8974(5) 1.2627(5) 1.03905(18) 0.0380(8) Uani 1 1 d .
H2A H -0.9140 1.3006 1.0777 0.046 Uiso 1 1 calc R
C1 C -0.0472(4) 0.8807(4) 0.50388(17) 0.0171(6) Uani 1 1 d .
C2 C -0.1193(4) 1.0474(4) 0.50559(17) 0.0165(6) Uani 1 1 d .
C3 C -0.5411(5) 1.2251(5) 0.6098(2) 0.0276(8) Uani 1 1 d .
H3A H -0.4656 1.2932 0.5795 0.033 Uiso 1 1 calc R
C4 C -0.5983(4) 1.2743(5) 0.67224(19) 0.0251(7) Uani 1 1 d .
H4A H -0.5612 1.3737 0.6831 0.030 Uiso 1 1 calc R
C5 C -0.7102(4) 1.1759(4) 0.71812(18) 0.0230(7) Uani 1 1 d .
C6 C -0.7665(5) 1.0334(5) 0.69707(19) 0.0287(8) Uani 1 1 d .
H6A H -0.8480 0.9674 0.7246 0.034 Uiso 1 1 calc R
C7 C -0.7012(5) 0.9904(5) 0.6353(2) 0.0271(8) Uani 1 1 d .
H7A H -0.7362 0.8913 0.6236 0.032 Uiso 1 1 calc R
C8 C -0.7725(5) 1.2229(4) 0.78684(19) 0.0270(8) Uani 1 1 d .
H8A H -0.8722 1.2925 0.7776 0.032 Uiso 1 1 calc R
H8B H -0.6888 1.2912 0.8019 0.032 Uiso 1 1 calc R
C9 C -0.8134(6) 1.0780(5) 0.8483(2) 0.0337(9) Uani 1 1 d .
H9A H -0.9115 1.0209 0.8379 0.040 Uiso 1 1 calc R
H9B H -0.7211 0.9977 0.8537 0.040 Uiso 1 1 calc R
C10 C -1.0167(6) 1.2795(6) 0.9932(2) 0.0447(11) Uani 1 1 d .
H10A H -1.1178 1.3303 1.0032 0.054 Uiso 1 1 calc R
C11 C -0.9927(5) 1.2224(6) 0.9307(2) 0.0424(11) Uani 1 1 d .
H11A H -1.0757 1.2385 0.8976 0.051 Uiso 1 1 calc R
C12 C -0.8455(5) 1.1411(5) 0.91689(19) 0.0271(8) Uani 1 1 d .
C13 C -0.7243(5) 1.1262(6) 0.9665(2) 0.0380(10) Uani 1 1 d .
H13A H -0.6231 1.0733 0.9585 0.046 Uiso 1 1 calc R
C14 C -0.7521(6) 1.1889(6) 1.0273(2) 0.0400(10) Uani 1 1 d .
H14A H -0.6694 1.1797 1.0604 0.048 Uiso 1 1 calc R
C15 C -0.3161(4) 0.0145(4) 0.79580(18) 0.0209(7) Uani 1 1 d .
C16 C -0.2311(4) 0.1166(4) 0.73316(19) 0.0232(7) Uani 1 1 d .
C17 C -0.2501(4) 0.2640(4) 0.76561(18) 0.0205(7) Uani 1 1 d .
C18 C -0.3331(4) 0.1625(4) 0.82881(19) 0.0217(7) Uani 1 1 d .
C19 C 0.0900(4) -0.3599(4) 0.80519(18) 0.0205(7) Uani 1 1 d .
C20 C 0.2545(4) -0.3682(4) 0.83560(18) 0.0221(7) Uani 1 1 d .
C21 C 0.3323(4) -0.3696(4) 0.76426(18) 0.0207(7) Uani 1 1 d .
C22 C 0.1659(4) -0.3674(4) 0.73526(19) 0.0209(7) Uani 1 1 d .

loop_
_atom_site_aniso_label
_atom_site_aniso_U_11
_atom_site_aniso_U_22
_atom_site_aniso_U_33
_atom_site_aniso_U_23
_atom_site_aniso_U_13
_atom_site_aniso_U_12
Zn1 0.0213(3) 0.0139(3) 0.0199(3) -0.0043(2) 0.0020(2) -0.0019(2)
Zn2 0.0192(3) 0.0214(3) 0.0202(3) -0.0078(2) 0.0025(2) -0.0017(2)
Zn3 0.0197(2) 0.0167(2) 0.0185(2) -0.00514(15) 0.00079(15) -0.00164(14)
O1 0.0191(12) 0.0160(11) 0.0360(14) -0.0095(10) 0.0020(10) -0.0023(9)
O2 0.0151(11) 0.0175(11) 0.0238(12) -0.0075(9) 0.0003(9) 0.0010(9)
O3 0.071(2) 0.0203(13) 0.0234(14) -0.0069(11) 0.0154(14) -0.0136(13)
O4 0.0259(13) 0.0332(14) 0.0296(14) -0.0063(11) -0.0015(11) 0.0049(11)
O5 0.0294(13) 0.0220(13) 0.0301(14) -0.0065(11) -0.0023(11) -0.0028(10)
O6 0.0378(14) 0.0161(12) 0.0241(13) -0.0054(10) 0.0074(11) -0.0046(10)
O7 0.0499(17) 0.0210(13) 0.0229(13) -0.0056(10) 0.0125(12) -0.0039(12)
O8 0.0323(14) 0.0151(11) 0.0291(13) -0.0052(10) 0.0094(11) -0.0028(10)
O9 0.0523(18) 0.0240(14) 0.0282(14) -0.0082(11) 0.0139(13) -0.0067(12)
O10 0.0191(12) 0.0460(16) 0.0211(13) -0.0146(11) 0.0040(10) -0.0014(11)
O11 0.0265(14) 0.0569(19) 0.0245(14) -0.0150(13) -0.0029(11) 0.0062(13)
O12 0.0178(12) 0.0370(14) 0.0272(13) -0.0156(11) 0.0026(10) -0.0019(10)
O13 0.0230(12) 0.0399(15) 0.0190(12) -0.0101(11) 0.0013(10) -0.0020(11)
O14 0.0290(13) 0.0192(12) 0.0234(13) -0.0038(10) 0.0045(10) -0.0021(10)
O15 0.0243(13) 0.0238(13) 0.0278(13) -0.0051(10) 0.0043(10) -0.0004(10)
N1 0.0211(14) 0.0251(15) 0.0208(14) -0.0105(12) 0.0011(11) -0.0001(11)
N2 0.053(2) 0.044(2) 0.0207(16) -0.0169(15) 0.0092(15) -0.0084(17)
C1 0.0175(15) 0.0176(15) 0.0170(15) -0.0058(12) 0.0012(12) 0.0014(12)
C2 0.0199(15) 0.0130(14) 0.0164(15) -0.0029(12) -0.0007(12) -0.0010(12)
C3 0.0282(19) 0.0276(19) 0.0276(19) -0.0078(15) 0.0054(15) -0.0063(15)
C4 0.0265(18) 0.0255(18) 0.0253(18) -0.0104(15) 0.0008(14) -0.0031(14)
C5 0.0277(18) 0.0251(18) 0.0170(16) -0.0066(14) 0.0004(14) 0.0043(14)
C6 0.040(2) 0.0254(18) 0.0208(18) -0.0052(15) 0.0069(15) -0.0081(16)
C7 0.035(2) 0.0218(17) 0.0267(19) -0.0105(15) 0.0028(15) -0.0060(15)
C8 0.040(2) 0.0211(17) 0.0218(18) -0.0103(14) 0.0040(15) 0.0006(15)
C9 0.052(3) 0.029(2) 0.0211(19) -0.0106(16) 0.0040(17) -0.0006(18)
C10 0.037(2) 0.060(3) 0.042(3) -0.024(2) 0.008(2) 0.003(2)
C11 0.035(2) 0.066(3) 0.033(2) -0.023(2) -0.0032(18) -0.001(2)
C12 0.036(2) 0.0259(18) 0.0190(17) -0.0057(14) 0.0077(15) -0.0071(15)
C13 0.038(2) 0.050(3) 0.026(2) -0.0073(18) 0.0026(17) 0.0042(19)
C14 0.045(3) 0.053(3) 0.023(2) -0.0092(19) -0.0053(18) -0.005(2)
C15 0.0235(17) 0.0183(16) 0.0212(17) -0.0043(13) -0.0023(13) -0.0005(13)
C16 0.0273(18) 0.0178(16) 0.0238(18) -0.0023(14) 0.0002(14) -0.0002(13)
C17 0.0210(16) 0.0191(16) 0.0215(17) -0.0047(13) -0.0001(13) -0.0003(13)
C18 0.0261(18) 0.0141(15) 0.0249(18) -0.0042(13) 0.0022(14) -0.0023(13)
C19 0.0222(17) 0.0203(16) 0.0202(16) -0.0074(13) 0.0011(13) -0.0012(13)
C20 0.0196(16) 0.0263(18) 0.0223(17) -0.0103(14) 0.0014(13) 0.0008(13)
C21 0.0229(17) 0.0197(16) 0.0211(17) -0.0080(13) 0.0007(13) -0.0019(13)
C22 0.0222(17) 0.0177(16) 0.0240(17) -0.0080(13) 0.0028(13) -0.0006(13)

loop_
_atom_type_symbol
_atom_type_description
_atom_type_scat_dispersion_real
_atom_type_scat_dispersion_imag
_atom_type_scat_source
C C 0.0033 0.0016 'International Tables Vol C Tables 4.2.6.8 and 6.1.1.4'
H H 0.0000 0.0000 'International Tables Vol C Tables 4.2.6.8 and 6.1.1.4'
N N 0.0061 0.0033 'International Tables Vol C Tables 4.2.6.8 and 6.1.1.4'
O O 0.0106 0.0060 'International Tables Vol C Tables 4.2.6.8 and 6.1.1.4'
Zn Zn 0.2839 1.4301 'International Tables Vol C Tables 4.2.6.8 and 6.1.1.4'

loop_
_geom_angle_atom_site_label_1
_geom_angle_atom_site_label_2
_geom_angle_atom_site_label_3
_geom_angle
_geom_angle_site_symmetry_1
_geom_angle_site_symmetry_3
O5 Zn1 O5 180.000(1) 2_566 .
O5 Zn1 O3 91.35(11) 2_566 .
O5 Zn1 O3 88.65(12) . .
O5 Zn1 O3 88.65(12) 2_566 2_566
O5 Zn1 O3 91.35(11) . 2_566
O3 Zn1 O3 180.000(1) . 2_566
O5 Zn1 O1 91.52(9) 2_566 .
O5 Zn1 O1 88.48(9) . .
O3 Zn1 O1 88.64(10) . .
O3 Zn1 O1 91.36(10) 2_566 .
O5 Zn1 O1 88.48(9) 2_566 2_566
O5 Zn1 O1 91.52(9) . 2_566
O3 Zn1 O1 91.36(10) . 2_566
O3 Zn1 O1 88.64(10) 2_566 2_566
O1 Zn1 O1 180.00(14) . 2_566
N1 Zn2 N1 180.000(1) . 2_476
N1 Zn2 O2 88.65(10) . .
N1 Zn2 O2 91.35(10) 2_476 .
N1 Zn2 O2 91.35(10) . 2_476
N1 Zn2 O2 88.65(10) 2_476 2_476
O2 Zn2 O2 180.000(1) . 2_476
N1 Zn2 O4 91.65(11) . .
N1 Zn2 O4 88.35(11) 2_476 .
O2 Zn2 O4 94.29(9) . .
O2 Zn2 O4 85.71(9) 2_476 .
N1 Zn2 O4 88.35(11) . 2_476
N1 Zn2 O4 91.65(11) 2_476 2_476
O2 Zn2 O4 85.71(9) . 2_476
O2 Zn2 O4 94.29(9) 2_476 2_476
O4 Zn2 O4 180.00(13) . 2_476
O14 Zn3 O15 178.00(10) . .
O14 Zn3 O12 87.85(10) . 1_455
O15 Zn3 O12 94.09(10) . 1_455
O14 Zn3 O6 94.09(9) . .
O15 Zn3 O6 85.37(10) . .
O12 Zn3 O6 91.82(10) 1_455 .
O14 Zn3 O8 83.69(9) . 1_545
O15 Zn3 O8 96.78(10) . 1_545
O12 Zn3 O8 90.32(10) 1_455 1_545
O6 Zn3 O8 176.86(9) . 1_545
O14 Zn3 O10 93.63(10) . .
O15 Zn3 O10 84.42(10) . .
O12 Zn3 O10 178.30(9) 1_455 .
O6 Zn3 O10 87.26(10) . .
O8 Zn3 O10 90.66(10) 1_545 .
C1 O1 Zn1 132.9(2) . .
C2 O2 Zn2 129.3(2) . .
C15 O6 Zn3 134.4(2) . .
C17 O8 Zn3 132.8(2) . 1_565
C19 O10 Zn3 129.1(2) . .
C21 O12 Zn3 129.7(2) . 1_655
C7 N1 C3 117.2(3) . .
C7 N1 Zn2 119.1(2) . .
C3 N1 Zn2 123.6(2) . .
C10 N2 C14 121.9(4) . .
O1 C1 C2 136.3(3) . 2_576
O1 C1 C2 133.9(3) . .
C2 C1 C2 89.8(3) 2_576 .
O2 C2 C1 134.0(3) . 2_576
O2 C2 C1 135.8(3) . .
C1 C2 C1 90.2(3) 2_576 .
N1 C3 C4 122.5(3) . .
C5 C4 C3 120.0(3) . .
C4 C5 C6 117.0(3) . .
C4 C5 C8 121.7(3) . .
C6 C5 C8 121.3(3) . .
C7 C6 C5 119.7(3) . .
N1 C7 C6 123.5(3) . .
C5 C8 C9 116.3(3) . .
C12 C9 C8 110.7(3) . .
N2 C10 C11 120.3(4) . .
C10 C11 C12 120.0(4) . .
C13 C12 C11 117.6(4) . .
C13 C12 C9 120.7(4) . .
C11 C12 C9 121.6(4) . .
C14 C13 C12 120.4(4) . .
N2 C14 C13 119.8(4) . .
O6 C15 C18 133.6(3) . .
O6 C15 C16 136.6(3) . .
C18 C15 C16 89.9(3) . .
O7 C16 C17 135.4(3) . .
O7 C16 C15 134.5(3) . .
C17 C16 C15 90.1(3) . .
O8 C17 C16 134.3(3) . .
O8 C17 C18 135.5(3) . .
C16 C17 C18 90.3(3) . .
O9 C18 C15 135.4(3) . .
O9 C18 C17 134.8(3) . .
C15 C18 C17 89.8(3) . .
O10 C19 C22 136.1(3) . .
O10 C19 C20 133.1(3) . .
C22 C19 C20 90.8(3) . .
O11 C20 C19 134.0(3) . .
O11 C20 C21 136.6(3) . .
C19 C20 C21 89.4(3) . .
O12 C21 C22 132.6(3) . .
O12 C21 C20 137.6(3) . .
C22 C21 C20 89.8(3) . .
O13 C22 C19 135.0(3) . .
O13 C22 C21 135.0(3) . .
C19 C22 C21 90.0(3) . .

loop_
_geom_bond_atom_site_label_1
_geom_bond_atom_site_label_2
_geom_bond_distance
_geom_bond_site_symmetry_2
Zn1 O5 2.064(3) 2_566
Zn1 O5 2.064(3) .
Zn1 O3 2.083(3) .
Zn1 O3 2.083(3) 2_566
Zn1 O1 2.127(2) .
Zn1 O1 2.127(2) 2_566
Zn2 N1 2.094(3) .
Zn2 N1 2.094(3) 2_476
Zn2 O2 2.140(2) .
Zn2 O2 2.140(2) 2_476
Zn2 O4 2.181(3) .
Zn2 O4 2.181(3) 2_476
Zn3 O14 2.067(2) .
Zn3 O15 2.072(2) .
Zn3 O12 2.100(2) 1_455
Zn3 O6 2.109(2) .
Zn3 O8 2.126(2) 1_545
Zn3 O10 2.162(2) .
O1 C1 1.253(4) .
O2 C2 1.261(4) .
O6 C15 1.248(4) .
O7 C16 1.252(4) .
O8 C17 1.263(4) .
O8 Zn3 2.126(2) 1_565
O9 C18 1.241(4) .
O10 C19 1.266(4) .
O11 C20 1.242(4) .
O12 C21 1.246(4) .
O12 Zn3 2.100(2) 1_655
O13 C22 1.251(4) .
N1 C7 1.331(5) .
N1 C3 1.341(5) .
N2 C10 1.316(6) .
N2 C14 1.328(6) .
C1 C2 1.460(4) 2_576
C1 C2 1.464(4) .
C2 C1 1.460(4) 2_576
C3 C4 1.389(5) .
C4 C5 1.378(5) .
C5 C6 1.389(5) .
C5 C8 1.502(5) .
C6 C7 1.375(5) .
C8 C9 1.520(5) .
C9 C12 1.512(5) .
C10 C11 1.370(6) .
C11 C12 1.380(6) .
C12 C13 1.377(6) .
C13 C14 1.368(6) .
C15 C18 1.464(5) .
C15 C16 1.466(5) .
C16 C17 1.455(5) .
C17 C18 1.465(5) .
C19 C22 1.458(5) .
C19 C20 1.462(5) .
C20 C21 1.478(5) .
C21 C22 1.467(5) .
